data_7008534
loop_
_publ_author_name
'Lepareur, Nicolas'
'M\'evellec, Franck'
'Noiret, Nicolas'
'Refosco, Fiorenzo'
'Tisato, Francesco'
'Porchia, Marina'
'Bandoli, Giuliano'

_publ_section_title
;
 Syntheses and reactivity of 'sulfur rich' Re(iii) and Tc(iii)
 complexes containing trithioperoxybenzoate, dithiobenzoate and
 dithiocarbamate ligands.
;
_journal_issue 17
_journal_name_full 'Dalton transactions (Cambridge, England : 2003)'
_journal_page_first 2866
_journal_page_last 2875
_journal_paper_doi 10.1039/b503938j
_journal_year 2005
_chemical_formula_sum 'C19 H20 N Re S8'
_chemical_formula_weight 705.04
_chemical_name_systematic
;
?
;
_space_group_IT_number 29
_symmetry_cell_setting orthorhombic
_symmetry_Int_Tables_number 29
_symmetry_space_group_name_Hall 'P 2c -2ac'
_symmetry_space_group_name_H-M 'P c a 21'
_atom_sites_solution_hydrogens geom
_atom_sites_solution_primary 'heavy-atom methods'
_atom_sites_solution_secondary difmap
_audit_creation_method SHELXL-97
_cell_angle_alpha 90.00
_cell_angle_beta 90.00
_cell_angle_gamma 90.00
_cell_formula_units_Z 4
_cell_length_a 12.503(2)
_cell_length_b 10.546(3)
_cell_length_c 19.355(4)
_cell_measurement_reflns_used 50
_cell_measurement_temperature 293(2)
_cell_measurement_theta_max 12.1
_cell_measurement_theta_min 8.2
_cell_volume 2552.1(10)
_computing_cell_refinement 'P3/P4-PC Vers.4.27 (Nicolet, 1991)'
_computing_data_collection 'P3/P4-PC Vers.4.27 (Nicolet, 1991)'
_computing_data_reduction 'P3/P4-PC Vers.4.27 (Nicolet, 1991)'
_computing_molecular_graphics 'SHELXTL NT Vers.5.10 (Sheldrick, 1999)'
_computing_publication_material 'SHELXTL NT Vers.5.10 (Sheldrick, 1999)'
_computing_structure_refinement 'SHELXL-97 (Sheldrick, 1997)'
_computing_structure_solution 'SHELXTL NT Vers.5.10 (Sheldrick, 1999)'
_diffrn_ambient_temperature 293(2)
_diffrn_measured_fraction_theta_full 0.997
_diffrn_measured_fraction_theta_max 0.997
_diffrn_measurement_device_type 'Nicolet R3m/V four-circle diffractometer'
_diffrn_measurement_method omega-2theta
_diffrn_radiation_monochromator graphite
_diffrn_radiation_source 'fine-focus sealed tube'
_diffrn_radiation_type MoK\a
_diffrn_radiation_wavelength 0.71073
_diffrn_reflns_av_R_equivalents 0.0000
_diffrn_reflns_av_sigmaI/netI 0.0322
_diffrn_reflns_limit_h_max 0
_diffrn_reflns_limit_h_min -14
_diffrn_reflns_limit_k_max 0
_diffrn_reflns_limit_k_min -12
_diffrn_reflns_limit_l_max 0
_diffrn_reflns_limit_l_min -23
_diffrn_reflns_number 2343
_diffrn_reflns_theta_full 25.05
_diffrn_reflns_theta_max 25.05
_diffrn_reflns_theta_min 2.53
_diffrn_standards_decay_% 0
_diffrn_standards_interval_count 150
_diffrn_standards_number 2
_exptl_absorpt_coefficient_mu 5.424
_exptl_absorpt_correction_T_max 0.738
_exptl_absorpt_correction_T_min 0.453
_exptl_absorpt_correction_type 'psi-scan method'
_exptl_crystal_colour red
_exptl_crystal_density_diffrn 1.835
_exptl_crystal_density_method 'not measured'
_exptl_crystal_description needles
_exptl_crystal_F_000 1376
_exptl_crystal_size_max 0.30
_exptl_crystal_size_mid 0.06
_exptl_crystal_size_min 0.06
_refine_diff_density_max 1.881
_refine_diff_density_min -1.454
_refine_diff_density_rms 0.215
_refine_ls_abs_structure_details 'Flack H D (1983), Acta Cryst. A39, 876-881'
_refine_ls_abs_structure_Flack 0.02(2)
_refine_ls_extinction_method none
_refine_ls_goodness_of_fit_ref 1.013
_refine_ls_hydrogen_treatment 'riding model'
_refine_ls_matrix_type full
_refine_ls_number_parameters 259
_refine_ls_number_reflns 2343
_refine_ls_number_restraints 0
_refine_ls_restrained_S_all 1.013
_refine_ls_R_factor_all 0.0656
_refine_ls_R_factor_gt 0.0546
_refine_ls_shift/su_max 0.070
_refine_ls_shift/su_mean 0.010
_refine_ls_structure_factor_coef Fsqd
_refine_ls_weighting_details 'calc w=1/[\s^2^(Fo^2^)+(0.1182P)^2^+8.0400P] where P=(Fo^2^+2Fc^2^)/3'
_refine_ls_weighting_scheme calc
_refine_ls_wR_factor_gt 0.1419
_refine_ls_wR_factor_ref 0.1545
_reflns_number_gt 2039
_reflns_number_total 2343
_reflns_threshold_expression >2sigma(I)
_cod_data_source_file b503938j.txt
_cod_data_source_block Re10
_cod_original_cell_volume 2552.1(9)
_cod_original_sg_symbol_H-M Pca2(1)
_cod_database_code 7008534

loop_
_symmetry_equiv_pos_as_xyz
'x, y, z'
'-x, -y, z+1/2'
'x+1/2, -y, z'
'-x+1/2, y, z+1/2'

loop_
_atom_site_label
_atom_site_type_symbol
_atom_site_fract_x
_atom_site_fract_y
_atom_site_fract_z
_atom_site_U_iso_or_equiv
_atom_site_adp_type
_atom_site_occupancy
_atom_site_symmetry_multiplicity
_atom_site_calc_flag
_atom_site_refinement_flags
_atom_site_disorder_assembly
_atom_site_disorder_group
Re Re 0.04612(4) 0.52074(5) 0.7588 0.0382(2) Uani 1 1 d . . .
S1 S -0.0597(4) 0.6712(4) 0.6972(3) 0.0467(11) Uani 1 1 d . . .
S2 S 0.1116(4) 0.6795(4) 0.8227(3) 0.0493(12) Uani 1 1 d . . .
S3 S 0.0201(5) 0.8489(5) 0.8077(3) 0.0560(14) Uani 1 1 d . . .
S4 S 0.1470(4) 0.3628(5) 0.8160(3) 0.0508(12) Uani 1 1 d . . .
S5 S -0.1039(4) 0.4422(5) 0.8054(3) 0.0464(11) Uani 1 1 d . . .
S6 S -0.0671(4) 0.2909(6) 0.8738(3) 0.0577(14) Uani 1 1 d . . .
S7 S 0.0207(4) 0.3828(5) 0.6533(3) 0.0551(14) Uani 1 1 d . . .
S8 S 0.2005(4) 0.5416(5) 0.6764(3) 0.0471(11) Uani 1 1 d . . .
N N 0.1852(15) 0.402(2) 0.5614(13) 0.076(6) Uani 1 1 d . . .
C1 C -0.0623(14) 0.8143(17) 0.7386(11) 0.047(6) Uani 1 1 d . . .
C2 C 0.0716(17) 0.2693(18) 0.8654(12) 0.050(5) Uani 1 1 d . . .
C3 C 0.1389(16) 0.434(2) 0.6207(14) 0.058(6) Uani 1 1 d . . .
C1A C -0.1360(17) 0.9115(16) 0.7128(10) 0.045(5) Uani 1 1 d . . .
C2A C -0.2325(17) 0.8787(17) 0.6856(12) 0.053(5) Uani 1 1 d . . .
H2AA H -0.2488 0.7930 0.6815 0.064 Uiso 1 1 calc R . .
C3A C -0.3112(17) 0.971(2) 0.6626(17) 0.060(6) Uani 1 1 d . . .
H3AA H -0.3778 0.9474 0.6454 0.072 Uiso 1 1 calc R . .
C4A C -0.2789(19) 1.100(2) 0.6685(12) 0.064(6) Uani 1 1 d . . .
H4AA H -0.3243 1.1629 0.6522 0.077 Uiso 1 1 calc R . .
C5A C -0.185(2) 1.1334(18) 0.6969(14) 0.068(7) Uani 1 1 d . . .
H5AA H -0.1698 1.2193 0.7021 0.082 Uiso 1 1 calc R . .
C6A C -0.105(3) 1.0418(17) 0.7199(18) 0.081(9) Uani 1 1 d . . .
H6AA H -0.0392 1.0660 0.7379 0.097 Uiso 1 1 calc R . .
C1B C 0.1108(17) 0.165(2) 0.9072(12) 0.055(5) Uani 1 1 d . . .
C2B C 0.073(2) 0.128(3) 0.9718(13) 0.064(6) Uani 1 1 d . . .
H2BA H 0.0175 0.1706 0.9938 0.077 Uiso 1 1 calc R . .
C3B C 0.126(4) 0.019(4) 1.0032(19) 0.117(16) Uani 1 1 d . . .
H3BA H 0.1048 -0.0063 1.0472 0.141 Uiso 1 1 calc R . .
C4B C 0.203(3) -0.047(3) 0.973(3) 0.103(13) Uani 1 1 d . . .
H4BA H 0.2281 -0.1212 0.9930 0.124 Uiso 1 1 calc R . .
C5B C 0.245(6) -0.008(3) 0.913(3) 0.124(15) Uani 1 1 d . . .
H5BA H 0.3031 -0.0505 0.8940 0.148 Uiso 1 1 calc R . .
C6B C 0.200(3) 0.097(2) 0.8794(15) 0.084(9) Uani 1 1 d . . .
H6BA H 0.2285 0.1231 0.8375 0.100 Uiso 1 1 calc R . .
C4 C 0.2866(18) 0.454(3) 0.5358(12) 0.065(6) Uani 1 1 d . . .
H4A H 0.3367 0.4589 0.5740 0.078 Uiso 1 1 calc R . .
H4B H 0.3162 0.3953 0.5020 0.078 Uiso 1 1 calc R . .
C5 C 0.277(2) 0.580(4) 0.504(2) 0.106(12) Uani 1 1 d . . .
C6 C 0.140(4) 0.282(5) 0.526(3) 0.086(12) Uiso 0.67 1 d P . .
C7 C 0.085(5) 0.320(6) 0.463(3) 0.104(17) Uiso 0.67 1 d P . .
C6' C 0.099(7) 0.354(7) 0.497(5) 0.066(19) Uiso 0.33 1 d P . .
C7' C 0.099(8) 0.218(10) 0.497(6) 0.09(3) Uiso 0.33 1 d P . .

loop_
_atom_site_aniso_label
_atom_site_aniso_U_11
_atom_site_aniso_U_22
_atom_site_aniso_U_33
_atom_site_aniso_U_23
_atom_site_aniso_U_13
_atom_site_aniso_U_12
Re 0.0316(4) 0.0376(4) 0.0453(4) -0.0001(6) -0.0023(5) 0.0000(2)
S1 0.047(3) 0.039(2) 0.054(3) -0.008(2) -0.009(2) 0.0004(18)
S2 0.057(3) 0.042(2) 0.049(3) -0.001(2) -0.010(3) -0.005(2)
S3 0.064(3) 0.045(2) 0.059(3) -0.014(2) -0.017(3) 0.006(2)
S4 0.042(3) 0.047(2) 0.064(3) 0.011(2) 0.001(3) 0.0016(19)
S5 0.033(2) 0.057(3) 0.049(3) 0.003(2) 0.003(2) 0.0003(19)
S6 0.040(3) 0.069(3) 0.064(3) 0.016(3) 0.008(3) -0.001(2)
S7 0.038(3) 0.058(3) 0.069(4) -0.026(3) 0.009(3) -0.009(2)
S8 0.041(3) 0.049(2) 0.052(3) -0.001(2) 0.000(2) -0.0064(18)
N 0.041(10) 0.108(16) 0.079(15) -0.033(13) 0.023(11) -0.013(10)
C1 0.039(10) 0.040(9) 0.064(17) -0.009(8) 0.006(9) -0.004(6)
C2 0.053(12) 0.038(10) 0.058(13) 0.000(9) 0.000(11) -0.015(8)
C3 0.036(10) 0.054(10) 0.084(17) -0.005(11) -0.008(12) 0.002(9)
C1A 0.066(13) 0.036(9) 0.032(9) 0.004(7) 0.004(9) -0.012(8)
C2A 0.045(11) 0.041(9) 0.073(15) -0.004(9) -0.002(11) 0.015(8)
C3A 0.030(10) 0.057(12) 0.09(2) -0.001(12) -0.007(12) 0.007(8)
C4A 0.060(15) 0.079(14) 0.052(14) -0.002(11) -0.005(12) 0.026(11)
C5A 0.078(16) 0.033(9) 0.093(19) -0.022(10) -0.029(15) 0.004(9)
C6A 0.12(2) 0.024(9) 0.10(2) -0.007(11) 0.006(19) -0.005(11)
C1B 0.051(13) 0.051(11) 0.061(13) 0.012(10) -0.024(11) -0.012(9)
C2B 0.053(14) 0.079(16) 0.061(15) 0.012(12) -0.016(12) -0.008(11)
C3B 0.17(4) 0.12(3) 0.07(2) 0.043(19) -0.03(2) -0.08(3)
C4B 0.14(4) 0.051(13) 0.12(3) 0.017(18) -0.01(3) 0.011(17)
C5B 0.18(4) 0.09(2) 0.10(3) -0.01(2) -0.03(3) 0.07(3)
C6B 0.13(3) 0.060(14) 0.062(16) 0.009(12) -0.019(17) 0.021(16)
C4 0.044(13) 0.116(18) 0.035(11) -0.006(12) 0.010(10) -0.001(12)
C5 0.06(2) 0.14(3) 0.11(3) 0.05(3) -0.01(2) 0.003(17)

loop_
_atom_type_symbol
_atom_type_description
_atom_type_scat_dispersion_real
_atom_type_scat_dispersion_imag
_atom_type_scat_source
C C 0.0033 0.0016 'International Tables Vol C Tables 4.2.6.8 and 6.1.1.4'
H H 0.0000 0.0000 'International Tables Vol C Tables 4.2.6.8 and 6.1.1.4'
N N 0.0061 0.0033 'International Tables Vol C Tables 4.2.6.8 and 6.1.1.4'
S S 0.1246 0.1234 'International Tables Vol C Tables 4.2.6.8 and 6.1.1.4'
Re Re -1.0185 7.2310 'International Tables Vol C Tables 4.2.6.8 and 6.1.1.4'

loop_
_geom_angle_atom_site_label_1
_geom_angle_atom_site_label_2
_geom_angle_atom_site_label_3
_geom_angle
_geom_angle_site_symmetry_1
_geom_angle_site_symmetry_3
_geom_angle_publ_flag
S2 Re S5 111.1(2) . . ?
S2 Re S4 94.18(19) . . ?
S5 Re S4 89.85(18) . . ?
S2 Re S1 88.96(18) . . ?
S5 Re S1 89.00(18) . . ?
S4 Re S1 176.87(18) . . ?
S2 Re S8 90.25(19) . . ?
S5 Re S8 158.56(19) . . ?
S4 Re S8 87.11(18) . . ?
S1 Re S8 92.90(19) . . ?
S2 Re S7 157.48(19) . . ?
S5 Re S7 90.40(18) . . ?
S4 Re S7 92.3(2) . . ?
S1 Re S7 84.80(19) . . ?
S8 Re S7 68.54(17) . . ?
C1 S1 Re 111.4(7) . . ?
S3 S2 Re 110.7(3) . . ?
C1 S3 S2 104.3(7) . . ?
C2 S4 Re 112.6(8) . . ?
S6 S5 Re 110.3(3) . . ?
C2 S6 S5 104.7(7) . . ?
C3 S7 Re 90.5(8) . . ?
C3 S8 Re 89.8(8) . . ?
C3 N C4 125(2) . . ?
C3 N C6 116(2) . . ?
C4 N C6 118(2) . . ?
C3 N C6' 115(3) . . ?
C4 N C6' 114(3) . . ?
C6 N C6' 38(3) . . ?
C1A C1 S1 118.1(15) . . ?
C1A C1 S3 119.4(14) . . ?
S1 C1 S3 122.5(11) . . ?
C1B C2 S4 125.3(17) . . ?
C1B C2 S6 112.3(15) . . ?
S4 C2 S6 122.3(13) . . ?
N C3 S7 128.5(18) . . ?
N C3 S8 120.4(17) . . ?
S7 C3 S8 111.1(14) . . ?
C2A C1A C6A 121(2) . . ?
C2A C1A C1 120.7(15) . . ?
C6A C1A C1 118(2) . . ?
C1A C2A C3A 123.3(18) . . ?
C4A C3A C2A 115(2) . . ?
C5A C4A C3A 122.2(19) . . ?
C4A C5A C6A 123.2(19) . . ?
C1A C6A C5A 115(3) . . ?
C2B C1B C6B 117(2) . . ?
C2B C1B C2 127(2) . . ?
C6B C1B C2 116(2) . . ?
C1B C2B C3B 116(3) . . ?
C4B C3B C2B 124(3) . . ?
C3B C4B C5B 121(3) . . ?
C4B C5B C6B 119(5) . . ?
C5B C6B C1B 122(4) . . ?
C5 C4 N 114(2) . . ?
C7' C6 C6' 86(8) . . ?
C7' C6 C7 59(7) . . ?
C6' C6 C7 31(5) . . ?
C7' C6 N 166(8) . . ?
C6' C6 N 80(6) . . ?
C7 C6 N 109(4) . . ?
C6' C7 C7' 84(10) . . ?
C6' C7 C6 45(7) . . ?
C7' C7 C6 43(5) . . ?
C7 C6' C6 103(10) . . ?
C7 C6' C7' 63(8) . . ?
C6 C6' C7' 45(6) . . ?
C7 C6' N 153(10) . . ?
C6 C6' N 62(5) . . ?
C7' C6' N 107(7) . . ?
C6 C7' C7 79(8) . . ?
C6 C7' C6' 49(6) . . ?
C7 C7' C6' 33(5) . . ?

loop_
_geom_bond_atom_site_label_1
_geom_bond_atom_site_label_2
_geom_bond_distance
_geom_bond_site_symmetry_2
_geom_bond_publ_flag
Re S2 2.237(5) . ?
Re S5 2.240(5) . ?
Re S4 2.365(5) . ?
Re S1 2.385(5) . ?
Re S8 2.513(5) . ?
Re S7 2.527(5) . ?
S1 C1 1.709(18) . ?
S2 S3 2.142(7) . ?
S3 C1 1.73(2) . ?
S4 C2 1.66(2) . ?
S5 S6 2.123(8) . ?
S6 C2 1.76(2) . ?
S7 C3 1.69(2) . ?
S8 C3 1.75(2) . ?
N C3 1.33(3) . ?
N C4 1.47(3) . ?
N C6 1.55(5) . ?
N C6' 1.72(9) . ?
C1 C1A 1.47(3) . ?
C2 C1B 1.45(3) . ?
C1A C2A 1.36(3) . ?
C1A C6A 1.43(3) . ?
C2A C3A 1.45(3) . ?
C3A C4A 1.42(3) . ?
C4A C5A 1.35(3) . ?
C5A C6A 1.46(4) . ?
C1B C2B 1.39(3) . ?
C1B C6B 1.43(4) . ?
C2B C3B 1.47(5) . ?
C3B C4B 1.32(6) . ?
C4B C5B 1.33(7) . ?
C5B C6B 1.41(4) . ?
C4 C5 1.47(5) . ?
C6 C7' 1.01(10) . ?
C6 C6' 1.07(9) . ?
C6 C7 1.46(8) . ?
C7 C6' 0.78(9) . ?
C7 C7' 1.27(11) . ?
C6' C7' 1.42(13) . ?
